data_7206158
loop_
_publ_author_name
'Vrdoljak, Vi\<snja'
'Prugove\<cki, Biserka'
'Matkovi\'c-\<Calogovi\'c, Dubravka'
'Pisk, Jana'

_publ_section_title
;
 Hybrid organic--inorganic compounds based on the Lindqvist
 polyoxomolybdate and dioxomolybdenum(vi) complexes
;
_journal_issue 13
_journal_name_full CrystEngComm
_journal_page_first 4382
_journal_paper_doi 10.1039/c0ce00927j
_journal_volume 13
_journal_year 2011
_chemical_formula_moiety '2(C17 H18 Mo N3 O6), Mo6 O19, C3 H6 O'
_chemical_formula_sum 'C37 H42 Mo8 N6 O32'
_chemical_formula_weight 1850.28
_chemical_name_common
;
bis(acetone cis-dioxo(2-oxo-4-methoxybenzaldehyde
isonicotinylhydrazonato-O, N, O)molybdenum(VI)) hexamolybdate acetone
solvate (1/1)
;
_chemical_name_systematic
;
bis(acetone cis-dioxo(2-oxo-4-methoxybenzaldehyde isonicotinylhydrazonato-
O, N, O)molybdenum(VI)) hexamolybdate acetone solvate (1/1)
;
_space_group_IT_number 2
_symmetry_cell_setting triclinic
_symmetry_space_group_name_Hall '-P 1'
_symmetry_space_group_name_H-M 'P -1'
_atom_sites_solution_hydrogens geom
_atom_sites_solution_primary direct
_atom_sites_solution_secondary difmap
_audit_creation_method SHELXL-97
_cell_angle_alpha 89.039(2)
_cell_angle_beta 72.454(2)
_cell_angle_gamma 68.084(2)
_cell_formula_units_Z 1
_cell_length_a 10.5650(3)
_cell_length_b 11.5974(3)
_cell_length_c 12.5744(3)
_cell_measurement_temperature 150(2)
_cell_volume 1354.85(7)
_computing_cell_refinement 'CrysAlis RED (Oxford Diffraction,2003)'
_computing_data_collection 'CrysAlis CCD (Oxford Diffraction,2003)'
_computing_data_reduction 'CrysAlis RED (Oxford Diffraction,2003)'
_computing_molecular_graphics 'PLATON98 (Spek, 1990)'
_computing_publication_material 'SHELXL97 (Sheldrick, 1997)'
_computing_structure_refinement 'SHELXL-97 (Sheldrick, 1997)'
_computing_structure_solution 'SHELXS-97 (Sheldrick, 1990)'
_diffrn_ambient_temperature 150(2)
_diffrn_measured_fraction_theta_full 0.995
_diffrn_measured_fraction_theta_max 0.995
_diffrn_measurement_device_type 'Xcalibur CCD'
_diffrn_measurement_method CCD
_diffrn_radiation_monochromator graphite
_diffrn_radiation_source 'fine-focus sealed tube'
_diffrn_radiation_type MoK\a
_diffrn_radiation_wavelength 0.71073
_diffrn_reflns_av_R_equivalents 0.0146
_diffrn_reflns_av_sigmaI/netI 0.0122
_diffrn_reflns_limit_h_max 13
_diffrn_reflns_limit_h_min -13
_diffrn_reflns_limit_k_max 15
_diffrn_reflns_limit_k_min -15
_diffrn_reflns_limit_l_max 16
_diffrn_reflns_limit_l_min -16
_diffrn_reflns_number 24691
_diffrn_reflns_theta_full 27.50
_diffrn_reflns_theta_max 27.50
_diffrn_reflns_theta_min 4.10
_exptl_absorpt_coefficient_mu 1.889
_exptl_absorpt_correction_T_max 1.00000
_exptl_absorpt_correction_T_min 0.87012
_exptl_absorpt_correction_type multi-scan
_exptl_crystal_colour red
_exptl_crystal_density_diffrn 2.249
_exptl_crystal_density_method 'not measured'
_exptl_crystal_description plate
_exptl_crystal_F_000 889
_exptl_crystal_size_max 0.54
_exptl_crystal_size_mid 0.32
_exptl_crystal_size_min 0.20
_refine_diff_density_max 0.393
_refine_diff_density_min -0.558
_refine_diff_density_rms 0.082
_refine_ls_extinction_method none
_refine_ls_goodness_of_fit_ref 1.107
_refine_ls_hydrogen_treatment constr
_refine_ls_matrix_type full
_refine_ls_number_parameters 397
_refine_ls_number_reflns 6193
_refine_ls_number_restraints 23
_refine_ls_restrained_S_all 1.105
_refine_ls_R_factor_all 0.0168
_refine_ls_R_factor_gt 0.0159
_refine_ls_shift/su_max 0.003
_refine_ls_shift/su_mean 0.000
_refine_ls_structure_factor_coef Fsqd
_refine_ls_weighting_details 'calc w=1/[\s^2^(Fo^2^)+(0.0320P)^2^+1.4330P] where P=(Fo^2^+2Fc^2^)/3'
_refine_ls_weighting_scheme calc
_refine_ls_wR_factor_gt 0.0423
_refine_ls_wR_factor_ref 0.0428
_reflns_number_gt 5950
_reflns_number_total 6193
_reflns_threshold_expression >2sigma(I)
_cod_data_source_file c0ce00927j.txt
_cod_data_source_block 2b
_cod_depositor_comments
;
The following automatic conversions were performed:

'_symmetry_cell_setting' value 'Triclinic' changed to 'triclinic'
according to /home/saulius/struct/CIF-dictionaries/cif_core.dic
dictionary named 'cif_core.dic' version 2.4.1 from 2010-06-29.

Automatic conversion script
Id: cif_fix_values 1715 2011-07-08 13:25:40Z adriana 
;
_cod_original_cell_volume 1354.85(6)
_cod_original_sg_symbol_H-M P-1
_cod_database_code 7206158

loop_
_symmetry_equiv_pos_as_xyz
'x, y, z'
'-x, -y, -z'

loop_
_atom_site_label
_atom_site_type_symbol
_atom_site_fract_x
_atom_site_fract_y
_atom_site_fract_z
_atom_site_U_iso_or_equiv
_atom_site_adp_type
_atom_site_occupancy
_atom_site_symmetry_multiplicity
_atom_site_calc_flag
_atom_site_refinement_flags
_atom_site_disorder_assembly
_atom_site_disorder_group
Mo1 Mo 0.804136(14) 0.451559(13) 0.741944(11) 0.01420(4) Uani 1 1 d . . .
Mo2 Mo 0.441578(15) 0.830696(13) 0.975103(13) 0.01807(4) Uani 1 1 d . . .
Mo3 Mo 0.286266(15) 1.134343(13) 0.976281(12) 0.01682(4) Uani 1 1 d . . .
Mo4 Mo 0.613667(15) 0.981915(14) 0.808458(12) 0.01854(4) Uani 1 1 d . . .
O1 O 0.94781(12) 0.46183(11) 0.81206(10) 0.0166(2) Uani 1 1 d . . .
O2 O 0.75644(12) 0.36689(12) 0.63707(10) 0.0197(2) Uani 1 1 d . . .
O3 O 0.66195(12) 0.47073(12) 0.86063(10) 0.0198(2) Uani 1 1 d . . .
O4 O 0.76652(13) 0.59112(12) 0.68976(11) 0.0235(3) Uani 1 1 d . . .
O5 O 0.89460(13) 0.25012(12) 0.80189(11) 0.0221(3) Uani 1 1 d . . .
O6 O 0.68314(15) 0.28870(14) 0.29289(12) 0.0308(3) Uani 1 1 d . . .
O7 O 0.23461(13) 1.12246(12) 1.13328(10) 0.0212(3) Uani 1 1 d . . .
O8 O 0.28227(13) 0.97248(11) 0.95641(11) 0.0206(2) Uani 1 1 d . . .
O9 O 0.13157(14) 1.23252(12) 0.95798(11) 0.0250(3) Uani 1 1 d . . .
O10 O 0.62469(13) 0.75415(11) 0.99894(11) 0.0210(3) Uani 1 1 d . . .
O11 O 0.39908(15) 0.70797(12) 0.95600(12) 0.0276(3) Uani 1 1 d . . .
O12 O 0.5000 1.0000 1.0000 0.0136(3) Uani 1 2 d S . .
O13 O 0.54704(13) 0.84900(11) 0.82447(10) 0.0211(3) Uani 1 1 d . . .
O14 O 0.42283(13) 1.09575(12) 0.82537(10) 0.0213(3) Uani 1 1 d . . .
O15 O 0.70017(15) 0.96603(14) 0.66955(11) 0.0291(3) Uani 1 1 d . . .
O16 O 0.35675(14) 0.87888(12) 1.13336(11) 0.0228(3) Uani 1 1 d . . .
N1 N 1.02262(14) 0.36189(13) 0.61705(12) 0.0157(3) Uani 1 1 d . . .
N2 N 1.13693(14) 0.36156(13) 0.65083(12) 0.0164(3) Uani 1 1 d . . .
N3 N 1.37023(15) 0.48916(13) 0.88666(12) 0.0170(3) Uani 1 1 d . . .
H3 H 1.4300 0.5070 0.9128 0.020 Uiso 1 1 calc R . .
C1 C 1.08564(16) 0.41729(14) 0.75167(14) 0.0142(3) Uani 1 1 d . . .
C2 C 1.18635(17) 0.43815(15) 0.80190(13) 0.0139(3) Uani 1 1 d . . .
C3 C 1.13338(18) 0.52721(15) 0.89437(14) 0.0165(3) Uani 1 1 d . . .
H3A H 1.0326 0.5698 0.9291 0.020 Uiso 1 1 calc R . .
C4 C 1.22876(18) 0.55253(16) 0.93462(14) 0.0177(3) Uani 1 1 d . . .
H4 H 1.1944 0.6146 0.9961 0.021 Uiso 1 1 calc R . .
C5 C 1.42515(17) 0.39922(16) 0.80010(15) 0.0183(3) Uani 1 1 d . . .
H5 H 1.5263 0.3543 0.7704 0.022 Uiso 1 1 calc R . .
C6 C 1.33484(17) 0.37263(15) 0.75491(14) 0.0166(3) Uani 1 1 d . . .
H6 H 1.3726 0.3108 0.6927 0.020 Uiso 1 1 calc R . .
C7 C 1.05584(17) 0.32073(15) 0.51332(14) 0.0165(3) Uani 1 1 d . . .
H7 H 1.1539 0.2920 0.4680 0.020 Uiso 1 1 calc R . .
C8 C 0.95238(17) 0.31630(15) 0.46327(14) 0.0160(3) Uani 1 1 d . . .
C9 C 0.80769(18) 0.34074(15) 0.52442(14) 0.0170(3) Uani 1 1 d . . .
C10 C 0.71323(18) 0.33272(16) 0.47008(15) 0.0202(3) Uani 1 1 d . . .
H10 H 0.6154 0.3501 0.5114 0.024 Uiso 1 1 calc R . .
C11 C 0.76416(19) 0.29899(16) 0.35470(15) 0.0214(3) Uani 1 1 d . . .
C12 C 0.90879(19) 0.27191(16) 0.29284(15) 0.0208(3) Uani 1 1 d . . .
H12 H 0.9429 0.2474 0.2144 0.025 Uiso 1 1 calc R . .
C13 C 0.99980(19) 0.28105(15) 0.34649(14) 0.0186(3) Uani 1 1 d . . .
H13 H 1.0974 0.2633 0.3043 0.022 Uiso 1 1 calc R . .
C14 C 0.5322(2) 0.3238(2) 0.3473(2) 0.0357(5) Uani 1 1 d . . .
H14A H 0.4879 0.3092 0.2934 0.054 Uiso 1 1 calc R . .
H14B H 0.4883 0.4126 0.3759 0.054 Uiso 1 1 calc R . .
H14C H 0.5169 0.2737 0.4098 0.054 Uiso 1 1 calc R . .
C15 C 0.94663(18) 0.13693(17) 0.77536(16) 0.0217(4) Uani 1 1 d . . .
C16 C 1.0006(2) 0.04977(19) 0.85458(19) 0.0312(4) Uani 1 1 d . . .
H16A H 0.9854 0.0979 0.9238 0.047 Uiso 1 1 calc R . .
H16B H 1.1036 0.0001 0.8200 0.047 Uiso 1 1 calc R . .
H16C H 0.9484 -0.0060 0.8721 0.047 Uiso 1 1 calc R . .
C17 C 0.9595(2) 0.08088(19) 0.66465(18) 0.0319(4) Uani 1 1 d . . .
H17A H 0.8697 0.1233 0.6474 0.048 Uiso 1 1 calc R . .
H17B H 0.9779 -0.0082 0.6677 0.048 Uiso 1 1 calc R . .
H17C H 1.0392 0.0908 0.6061 0.048 Uiso 1 1 calc R . .
O17 O 0.5088(4) 0.1528(3) 0.5487(3) 0.0417(8) Uani 0.50 1 d PD A -1
C18 C 0.4958(5) 0.0571(4) 0.5297(3) 0.0380(10) Uani 0.50 1 d PDU A -1
C19 C 0.3670(10) 0.0313(11) 0.5962(8) 0.049(2) Uani 0.50 1 d PDU A -1
H19A H 0.3014 0.1024 0.6527 0.073 Uiso 0.50 1 calc PR A -1
H19B H 0.3982 -0.0442 0.6336 0.073 Uiso 0.50 1 calc PR A -1
H19C H 0.3172 0.0187 0.5458 0.073 Uiso 0.50 1 calc PR A -1
C20 C 0.6070(11) -0.0435(10) 0.4400(8) 0.060(3) Uani 0.50 1 d PDU A -1
H20A H 0.6861 -0.0175 0.4019 0.090 Uiso 0.50 1 calc PR A -1
H20B H 0.5637 -0.0582 0.3854 0.090 Uiso 0.50 1 calc PR A -1
H20C H 0.6441 -0.1207 0.4737 0.090 Uiso 0.50 1 calc PR A -1

loop_
_atom_site_aniso_label
_atom_site_aniso_U_11
_atom_site_aniso_U_22
_atom_site_aniso_U_33
_atom_site_aniso_U_23
_atom_site_aniso_U_13
_atom_site_aniso_U_12
Mo1 0.01000(6) 0.01934(7) 0.01444(7) -0.00062(5) -0.00451(5) -0.00634(5)
Mo2 0.01957(7) 0.01352(7) 0.02421(8) -0.00094(5) -0.00763(6) -0.00909(6)
Mo3 0.01379(7) 0.01535(7) 0.02051(8) 0.00098(5) -0.00661(6) -0.00379(5)
Mo4 0.01824(7) 0.02241(8) 0.01254(7) -0.00055(5) -0.00197(5) -0.00740(6)
O1 0.0121(5) 0.0221(6) 0.0168(6) -0.0026(4) -0.0047(4) -0.0074(4)
O2 0.0157(5) 0.0310(7) 0.0161(6) -0.0012(5) -0.0056(5) -0.0125(5)
O3 0.0137(5) 0.0284(6) 0.0187(6) -0.0025(5) -0.0050(5) -0.0094(5)
O4 0.0183(6) 0.0249(6) 0.0298(7) 0.0057(5) -0.0103(5) -0.0092(5)
O5 0.0211(6) 0.0221(6) 0.0266(7) 0.0048(5) -0.0087(5) -0.0113(5)
O6 0.0268(7) 0.0390(8) 0.0292(7) -0.0068(6) -0.0193(6) -0.0067(6)
O7 0.0146(6) 0.0257(6) 0.0182(6) -0.0030(5) -0.0020(5) -0.0044(5)
O8 0.0178(6) 0.0211(6) 0.0264(7) -0.0008(5) -0.0092(5) -0.0095(5)
O9 0.0195(6) 0.0210(6) 0.0323(7) -0.0013(5) -0.0121(5) -0.0022(5)
O10 0.0229(6) 0.0129(6) 0.0272(7) 0.0008(5) -0.0098(5) -0.0057(5)
O11 0.0296(7) 0.0198(6) 0.0388(8) -0.0008(5) -0.0119(6) -0.0145(5)
O12 0.0140(7) 0.0133(7) 0.0140(8) 0.0000(6) -0.0041(6) -0.0060(6)
O13 0.0248(6) 0.0197(6) 0.0190(6) -0.0046(5) -0.0066(5) -0.0089(5)
O14 0.0224(6) 0.0220(6) 0.0175(6) 0.0028(5) -0.0080(5) -0.0051(5)
O15 0.0271(7) 0.0392(8) 0.0160(6) 0.0006(5) -0.0020(5) -0.0112(6)
O16 0.0255(6) 0.0234(6) 0.0221(6) 0.0039(5) -0.0043(5) -0.0149(5)
N1 0.0130(6) 0.0202(7) 0.0169(7) 0.0006(5) -0.0068(5) -0.0081(5)
N2 0.0121(6) 0.0211(7) 0.0191(7) 0.0000(5) -0.0079(5) -0.0074(5)
N3 0.0195(7) 0.0216(7) 0.0192(7) 0.0049(5) -0.0119(6) -0.0136(6)
C1 0.0123(7) 0.0150(7) 0.0176(8) 0.0014(6) -0.0068(6) -0.0062(6)
C2 0.0133(7) 0.0157(7) 0.0155(7) 0.0026(6) -0.0062(6) -0.0074(6)
C3 0.0157(7) 0.0188(8) 0.0161(8) 0.0011(6) -0.0049(6) -0.0080(6)
C4 0.0219(8) 0.0191(8) 0.0158(8) 0.0019(6) -0.0067(6) -0.0113(7)
C5 0.0137(7) 0.0209(8) 0.0220(8) 0.0031(6) -0.0071(6) -0.0075(6)
C6 0.0143(7) 0.0179(8) 0.0180(8) -0.0009(6) -0.0055(6) -0.0063(6)
C7 0.0143(7) 0.0174(7) 0.0176(8) 0.0000(6) -0.0045(6) -0.0062(6)
C8 0.0171(7) 0.0165(7) 0.0160(8) -0.0005(6) -0.0079(6) -0.0060(6)
C9 0.0188(8) 0.0174(8) 0.0162(8) -0.0005(6) -0.0079(6) -0.0067(6)
C10 0.0173(8) 0.0220(8) 0.0230(9) -0.0012(7) -0.0101(7) -0.0065(7)
C11 0.0257(9) 0.0173(8) 0.0252(9) 0.0003(7) -0.0175(7) -0.0053(7)
C12 0.0261(9) 0.0179(8) 0.0170(8) -0.0014(6) -0.0099(7) -0.0044(7)
C13 0.0203(8) 0.0168(8) 0.0176(8) -0.0003(6) -0.0064(7) -0.0055(6)
C14 0.0238(10) 0.0409(12) 0.0448(13) -0.0099(10) -0.0219(9) -0.0058(8)
C15 0.0164(8) 0.0221(8) 0.0300(10) 0.0054(7) -0.0065(7) -0.0118(7)
C16 0.0316(10) 0.0272(10) 0.0427(12) 0.0127(9) -0.0198(9) -0.0139(8)
C17 0.0408(11) 0.0232(9) 0.0308(11) 0.0031(8) -0.0084(9) -0.0138(8)
O17 0.054(2) 0.0313(16) 0.0323(17) 0.0017(13) -0.0104(15) -0.0106(15)
C18 0.043(3) 0.035(2) 0.032(2) 0.0007(18) -0.024(2) -0.001(2)
C19 0.053(4) 0.048(4) 0.049(6) -0.001(3) -0.024(3) -0.017(3)
C20 0.067(6) 0.048(5) 0.051(6) -0.020(4) -0.033(4) 0.005(4)

loop_
_atom_type_symbol
_atom_type_description
_atom_type_scat_dispersion_real
_atom_type_scat_dispersion_imag
_atom_type_scat_source
C C 0.0033 0.0016 'International Tables Vol C Tables 4.2.6.8 and 6.1.1.4'
H H 0.0000 0.0000 'International Tables Vol C Tables 4.2.6.8 and 6.1.1.4'
N N 0.0061 0.0033 'International Tables Vol C Tables 4.2.6.8 and 6.1.1.4'
O O 0.0106 0.0060 'International Tables Vol C Tables 4.2.6.8 and 6.1.1.4'
Mo Mo -1.6832 0.6857 'International Tables Vol C Tables 4.2.6.8 and 6.1.1.4'

loop_
_geom_angle_atom_site_label_1
_geom_angle_atom_site_label_2
_geom_angle_atom_site_label_3
_geom_angle
_geom_angle_site_symmetry_1
_geom_angle_site_symmetry_3
_geom_angle_publ_flag
O4 Mo1 O3 106.17(6) . . ?
O4 Mo1 O2 97.89(6) . . ?
O3 Mo1 O2 100.02(5) . . ?
O4 Mo1 O1 98.01(6) . . ?
O3 Mo1 O1 99.83(5) . . ?
O2 Mo1 O1 149.92(5) . . ?
O4 Mo1 N1 94.90(6) . . ?
O3 Mo1 N1 158.39(6) . . ?
O2 Mo1 N1 81.37(5) . . ?
O1 Mo1 N1 71.97(5) . . ?
O4 Mo1 O5 171.24(5) . . ?
O3 Mo1 O5 81.65(5) . . ?
O2 Mo1 O5 84.38(5) . . ?
O1 Mo1 O5 76.42(5) . . ?
N1 Mo1 O5 77.01(5) . . ?
O11 Mo2 O16 103.32(6) . . ?
O11 Mo2 O10 103.24(6) . . ?
O16 Mo2 O10 88.13(6) . . ?
O11 Mo2 O8 103.41(6) . . ?
O16 Mo2 O8 87.45(6) . . ?
O10 Mo2 O8 153.29(5) . . ?
O11 Mo2 O13 103.35(6) . . ?
O16 Mo2 O13 153.31(5) . . ?
O10 Mo2 O13 86.79(5) . . ?
O8 Mo2 O13 85.44(5) . . ?
O11 Mo2 O12 179.55(5) . . ?
O16 Mo2 O12 77.07(4) . . ?
O10 Mo2 O12 76.98(4) . . ?
O8 Mo2 O12 76.35(4) . . ?
O13 Mo2 O12 76.26(4) . . ?
O9 Mo3 O7 103.77(6) . . ?
O9 Mo3 O8 103.51(6) . . ?
O7 Mo3 O8 88.00(6) . . ?
O9 Mo3 O10 103.14(6) . 2_677 ?
O7 Mo3 O10 87.47(6) . 2_677 ?
O8 Mo3 O10 153.28(5) . 2_677 ?
O9 Mo3 O14 103.11(6) . . ?
O7 Mo3 O14 153.10(5) . . ?
O8 Mo3 O14 86.51(5) . . ?
O10 Mo3 O14 85.73(5) 2_677 . ?
O9 Mo3 O12 179.48(5) . . ?
O7 Mo3 O12 76.69(4) . . ?
O8 Mo3 O12 76.72(4) . . ?
O10 Mo3 O12 76.61(4) 2_677 . ?
O14 Mo3 O12 76.42(4) . . ?
O15 Mo4 O14 104.21(6) . . ?
O15 Mo4 O13 102.92(6) . . ?
O14 Mo4 O13 88.87(6) . . ?
O15 Mo4 O16 103.61(6) . 2_677 ?
O14 Mo4 O16 87.01(6) . 2_677 ?
O13 Mo4 O16 153.35(5) . 2_677 ?
O15 Mo4 O7 102.72(6) . 2_677 ?
O14 Mo4 O7 153.00(5) . 2_677 ?
O13 Mo4 O7 86.92(5) . 2_677 ?
O16 Mo4 O7 84.94(6) 2_677 2_677 ?
O15 Mo4 O12 178.55(5) . . ?
O14 Mo4 O12 77.24(4) . . ?
O13 Mo4 O12 76.94(4) . . ?
O16 Mo4 O12 76.47(4) 2_677 . ?
O7 Mo4 O12 75.83(4) 2_677 . ?
C1 O1 Mo1 118.82(10) . . ?
C9 O2 Mo1 132.83(10) . . ?
C15 O5 Mo1 146.12(13) . . ?
C11 O6 C14 118.28(15) . . ?
Mo3 O7 Mo4 117.21(6) . 2_677 ?
Mo3 O8 Mo2 116.81(6) . . ?
Mo2 O10 Mo3 116.46(6) . 2_677 ?
Mo4 O12 Mo4 179.999(2) 2_677 . ?
Mo4 O12 Mo2 89.916(6) 2_677 2_677 ?
Mo4 O12 Mo2 90.085(6) . 2_677 ?
Mo4 O12 Mo2 90.085(6) 2_677 . ?
Mo4 O12 Mo2 89.914(6) . . ?
Mo2 O12 Mo2 180.0 2_677 . ?
Mo4 O12 Mo3 90.263(6) 2_677 . ?
Mo4 O12 Mo3 89.737(6) . . ?
Mo2 O12 Mo3 89.937(6) 2_677 . ?
Mo2 O12 Mo3 90.062(6) . . ?
Mo4 O12 Mo3 89.738(6) 2_677 2_677 ?
Mo4 O12 Mo3 90.263(6) . 2_677 ?
Mo2 O12 Mo3 90.063(5) 2_677 2_677 ?
Mo2 O12 Mo3 89.938(6) . 2_677 ?
Mo3 O12 Mo3 179.999(1) . 2_677 ?
Mo4 O13 Mo2 116.88(6) . . ?
Mo4 O14 Mo3 116.57(6) . . ?
Mo2 O16 Mo4 116.33(6) . 2_677 ?
C7 N1 N2 115.54(13) . . ?
C7 N1 Mo1 127.93(11) . . ?
N2 N1 Mo1 116.17(10) . . ?
C1 N2 N1 108.45(13) . . ?
C4 N3 C5 122.84(14) . . ?
N2 C1 O1 124.52(14) . . ?
N2 C1 C2 118.19(14) . . ?
O1 C1 C2 117.24(14) . . ?
C3 C2 C6 119.53(15) . . ?
C3 C2 C1 119.91(14) . . ?
C6 C2 C1 120.51(14) . . ?
C4 C3 C2 119.23(15) . . ?
N3 C4 C3 119.58(15) . . ?
N3 C5 C6 119.89(15) . . ?
C5 C6 C2 118.86(15) . . ?
N1 C7 C8 123.39(15) . . ?
C9 C8 C13 118.31(15) . . ?
C9 C8 C7 123.70(15) . . ?
C13 C8 C7 117.95(15) . . ?
O2 C9 C10 117.47(15) . . ?
O2 C9 C8 121.92(14) . . ?
C10 C9 C8 120.54(15) . . ?
C11 C10 C9 119.22(16) . . ?
O6 C11 C10 124.64(17) . . ?
O6 C11 C12 114.40(16) . . ?
C10 C11 C12 120.95(15) . . ?
C13 C12 C11 119.36(16) . . ?
C12 C13 C8 121.59(16) . . ?
O5 C15 C16 120.01(18) . . ?
O5 C15 C17 122.47(17) . . ?
C16 C15 C17 117.53(17) . . ?
O17 C18 C20 122.3(6) . . ?
O17 C18 C19 121.7(5) . . ?
C20 C18 C19 116.0(9) . . ?

loop_
_geom_bond_atom_site_label_1
_geom_bond_atom_site_label_2
_geom_bond_distance
_geom_bond_site_symmetry_2
_geom_bond_publ_flag
Mo1 O4 1.6880(13) . ?
Mo1 O3 1.7156(12) . ?
Mo1 O2 1.9418(12) . ?
Mo1 O1 2.0103(11) . ?
Mo1 N1 2.2256(14) . ?
Mo1 O5 2.3766(12) . ?
Mo2 O11 1.6848(12) . ?
Mo2 O16 1.9141(13) . ?
Mo2 O10 1.9181(12) . ?
Mo2 O8 1.9369(12) . ?
Mo2 O13 1.9403(13) . ?
Mo2 O12 2.31864(14) . ?
Mo3 O9 1.6880(12) . ?
Mo3 O7 1.9004(12) . ?
Mo3 O8 1.9156(12) . ?
Mo3 O10 1.9373(12) 2_677 ?
Mo3 O14 1.9438(12) . ?
Mo3 O12 2.31939(15) . ?
Mo4 O15 1.6860(13) . ?
Mo4 O14 1.9019(12) . ?
Mo4 O13 1.9043(12) . ?
Mo4 O16 1.9477(12) 2_677 ?
Mo4 O7 1.9497(13) 2_677 ?
Mo4 O12 2.31778(16) . ?
O1 C1 1.3224(19) . ?
O2 C9 1.350(2) . ?
O5 C15 1.226(2) . ?
O6 C11 1.353(2) . ?
O6 C14 1.429(2) . ?
O7 Mo4 1.9497(12) 2_677 ?
O10 Mo3 1.9373(12) 2_677 ?
O12 Mo4 2.31777(16) 2_677 ?
O12 Mo2 2.31863(14) 2_677 ?
O12 Mo3 2.31943(15) 2_677 ?
O16 Mo4 1.9476(12) 2_677 ?
N1 C7 1.293(2) . ?
N1 N2 1.3945(18) . ?
N2 C1 1.293(2) . ?
N3 C4 1.338(2) . ?
N3 C5 1.347(2) . ?
C1 C2 1.481(2) . ?
C2 C3 1.396(2) . ?
C2 C6 1.398(2) . ?
C3 C4 1.375(2) . ?
C5 C6 1.371(2) . ?
C7 C8 1.432(2) . ?
C8 C9 1.408(2) . ?
C8 C13 1.414(2) . ?
C9 C10 1.398(2) . ?
C10 C11 1.392(2) . ?
C11 C12 1.404(3) . ?
C12 C13 1.364(2) . ?
C15 C16 1.489(3) . ?
C15 C17 1.493(3) . ?
O17 C18 1.205(6) . ?
C18 C20 1.495(6) . ?
C18 C19 1.500(6) . ?
